data_4073950
loop_
_publ_author_name
'Han, Yuan'
'Huynh, Han Vinh'
'Tan, Geok Kheng'

_publ_section_title
;
 Syntheses and Characterizations of Pd(II) Complexes Incorporating
 aN-Heterocyclic Carbene and AromaticN-Heterocycles
;
_journal_issue 25
_journal_name_full Organometallics
_journal_page_first 6447
_journal_paper_doi 10.1021/om700753d
_journal_volume 26
_journal_year 2007
_chemical_formula_sum 'C38 H48 Br4 N6 Pd2'
_chemical_formula_weight 1121.26
_chemical_name_systematic
; 
 ? 
;
_space_group_IT_number 14
_symmetry_cell_setting monoclinic
_symmetry_space_group_name_Hall '-P 2ybc'
_symmetry_space_group_name_H-M 'P 1 21/c 1'
_atom_sites_solution_hydrogens geom
_atom_sites_solution_primary direct
_atom_sites_solution_secondary difmap
_audit_creation_method SHELXL-97
_cell_angle_alpha 90.00
_cell_angle_beta 116.7250(10)
_cell_angle_gamma 90.00
_cell_formula_units_Z 2
_cell_length_a 14.9211(8)
_cell_length_b 9.9826(6)
_cell_length_c 16.1261(9)
_cell_measurement_reflns_used 3568
_cell_measurement_temperature 223(2)
_cell_measurement_theta_max 26.93
_cell_measurement_theta_min 2.48
_cell_volume 2145.4(2)
_computing_cell_refinement 'Bruker SMART'
_computing_data_collection 'Bruker SMART'
_computing_data_reduction 'Bruker SAINT'
_computing_molecular_graphics 'Bruker SHELXTL'
_computing_publication_material 'Bruker SHELXTL'
_computing_structure_refinement 'SHELXL-97 (Sheldrick, 1997)'
_computing_structure_solution 'SHELXS-97 (Sheldrick, 1990)'
_diffrn_ambient_temperature 223(2)
_diffrn_measured_fraction_theta_full 0.996
_diffrn_measured_fraction_theta_max 0.996
_diffrn_measurement_device_type 'CCD area detector'
_diffrn_measurement_method 'phi and omega scans'
_diffrn_radiation_monochromator graphite
_diffrn_radiation_source 'fine-focus sealed tube'
_diffrn_radiation_type MoK\a
_diffrn_radiation_wavelength 0.71073
_diffrn_reflns_av_R_equivalents 0.0353
_diffrn_reflns_av_sigmaI/netI 0.0414
_diffrn_reflns_limit_h_max 18
_diffrn_reflns_limit_h_min -19
_diffrn_reflns_limit_k_max 12
_diffrn_reflns_limit_k_min -12
_diffrn_reflns_limit_l_max 20
_diffrn_reflns_limit_l_min -14
_diffrn_reflns_number 14640
_diffrn_reflns_theta_full 27.48
_diffrn_reflns_theta_max 27.48
_diffrn_reflns_theta_min 1.53
_exptl_absorpt_coefficient_mu 4.596
_exptl_absorpt_correction_T_max 0.6564
_exptl_absorpt_correction_T_min 0.2884
_exptl_absorpt_correction_type 'Sadabs, (Sheldrick 2001)'
_exptl_crystal_colour YELLOW
_exptl_crystal_density_diffrn 1.736
_exptl_crystal_density_meas 0
_exptl_crystal_density_method 'not measured'
_exptl_crystal_description BLOCK
_exptl_crystal_F_000 1100
_exptl_crystal_size_max 0.36
_exptl_crystal_size_mid 0.30
_exptl_crystal_size_min 0.10
_refine_diff_density_max 0.596
_refine_diff_density_min -0.477
_refine_diff_density_rms 0.092
_refine_ls_extinction_method none
_refine_ls_goodness_of_fit_ref 1.018
_refine_ls_hydrogen_treatment mixed
_refine_ls_matrix_type full
_refine_ls_number_parameters 230
_refine_ls_number_reflns 4901
_refine_ls_number_restraints 0
_refine_ls_restrained_S_all 1.018
_refine_ls_R_factor_all 0.0432
_refine_ls_R_factor_gt 0.0312
_refine_ls_shift/su_max 0.001
_refine_ls_shift/su_mean 0.000
_refine_ls_structure_factor_coef Fsqd
_refine_ls_weighting_details 'calc w=1/[\s^2^(Fo^2^)+(0.0332P)^2^+0.0000P] where P=(Fo^2^+2Fc^2^)/3'
_refine_ls_weighting_scheme calc
_refine_ls_wR_factor_gt 0.0688
_refine_ls_wR_factor_ref 0.0731
_reflns_number_gt 3985
_reflns_number_total 4901
_reflns_threshold_expression >2sigma(I)
_cod_data_source_file om700753d-file002.cif
_cod_data_source_block 6213
_cod_depositor_comments
;
The following automatic conversions were performed:

'_symmetry_cell_setting' value 'Monoclinic' changed to 'monoclinic'
according to /home/saulius/struct/CIF-dictionaries/cif_core.dic
dictionary named 'cif_core.dic' version 2.4.1 from 2010-06-29.

Automatic conversion script
Id: cif_fix_values 1715 2011-07-08 13:25:40Z adriana 
;
_cod_original_sg_symbol_H-M P2(1)/c
_cod_database_code 4073950

loop_
_symmetry_equiv_pos_as_xyz
'x, y, z'
'-x, y+1/2, -z+1/2'
'-x, -y, -z'
'x, -y-1/2, z-1/2'

loop_
_atom_site_label
_atom_site_type_symbol
_atom_site_fract_x
_atom_site_fract_y
_atom_site_fract_z
_atom_site_U_iso_or_equiv
_atom_site_adp_type
_atom_site_occupancy
_atom_site_symmetry_multiplicity
_atom_site_calc_flag
_atom_site_refinement_flags
Pd1 Pd 0.258804(16) 0.02458(2) 0.533046(14) 0.02493(7) Uani 1 1 d .
Br1 Br 0.21693(3) -0.21078(3) 0.52942(2) 0.04856(11) Uani 1 1 d .
Br2 Br 0.30879(3) 0.25485(3) 0.52945(2) 0.04346(10) Uani 1 1 d .
N1 N 0.24214(18) -0.0036(2) 0.34471(16) 0.0272(5) Uani 1 1 d .
N2 N 0.10951(18) 0.0912(2) 0.34111(15) 0.0270(5) Uani 1 1 d .
N3 N 0.33152(18) 0.0269(2) 0.67841(16) 0.0292(5) Uani 1 1 d .
C1 C 0.1976(2) 0.0328(3) 0.39745(18) 0.0252(6) Uani 1 1 d .
C2 C 0.1833(2) 0.0361(3) 0.25266(19) 0.0270(6) Uani 1 1 d .
C3 C 0.1978(2) 0.0246(3) 0.1735(2) 0.0356(7) Uani 1 1 d .
H3 H 0.2552 -0.0166 0.1751 0.043 Uiso 1 1 calc R
C4 C 0.1237(2) 0.0769(3) 0.0925(2) 0.0391(8) Uani 1 1 d .
H4 H 0.1311 0.0723 0.0377 0.047 Uiso 1 1 calc R
C5 C 0.0380(2) 0.1366(3) 0.0899(2) 0.0391(7) Uani 1 1 d .
H5 H -0.0109 0.1710 0.0333 0.047 Uiso 1 1 calc R
C6 C 0.0228(2) 0.1466(3) 0.16758(19) 0.0332(7) Uani 1 1 d .
H6 H -0.0357 0.1854 0.1652 0.040 Uiso 1 1 calc R
C7 C 0.0983(2) 0.0963(3) 0.25014(19) 0.0274(6) Uani 1 1 d .
C8 C 0.3360(2) -0.0801(4) 0.3798(2) 0.0471(9) Uani 1 1 d .
H8 H 0.3576 -0.0964 0.4466 0.057 Uiso 1 1 calc R
C9 C 0.3172(4) -0.2158(4) 0.3331(3) 0.0862(17) Uani 1 1 d .
H9A H 0.2640 -0.2613 0.3409 0.129 Uiso 1 1 calc R
H9B H 0.3780 -0.2690 0.3609 0.129 Uiso 1 1 calc R
H9C H 0.2974 -0.2042 0.2674 0.129 Uiso 1 1 calc R
C10 C 0.4181(3) 0.0004(6) 0.3728(3) 0.0867(18) Uani 1 1 d .
H10A H 0.3981 0.0228 0.3084 0.130 Uiso 1 1 calc R
H10B H 0.4794 -0.0521 0.3968 0.130 Uiso 1 1 calc R
H10C H 0.4296 0.0820 0.4088 0.130 Uiso 1 1 calc R
C11 C 0.0370(2) 0.1422(3) 0.3732(2) 0.0360(7) Uani 1 1 d .
H11 H 0.0700 0.1359 0.4418 0.043 Uiso 1 1 calc R
C12 C 0.0135(3) 0.2891(3) 0.3487(2) 0.0526(10) Uani 1 1 d .
H12A H 0.0754 0.3400 0.3733 0.079 Uiso 1 1 calc R
H12B H -0.0290 0.3221 0.3754 0.079 Uiso 1 1 calc R
H12C H -0.0211 0.2990 0.2817 0.079 Uiso 1 1 calc R
C13 C -0.0541(3) 0.0537(4) 0.3383(3) 0.0606(11) Uani 1 1 d .
H13A H -0.0879 0.0558 0.2710 0.091 Uiso 1 1 calc R
H13B H -0.0995 0.0854 0.3622 0.091 Uiso 1 1 calc R
H13C H -0.0339 -0.0375 0.3592 0.091 Uiso 1 1 calc R
C14 C 0.4153(2) -0.0432(3) 0.7236(2) 0.0340(7) Uani 1 1 d .
H14 H 0.4345 -0.1032 0.6896 0.041 Uiso 1 1 calc R
C15 C 0.4755(2) -0.0326(3) 0.8179(2) 0.0386(8) Uani 1 1 d .
H15 H 0.5362 -0.0805 0.8462 0.046 Uiso 1 1 calc R
C16 C 0.4459(2) 0.0495(3) 0.8708(2) 0.0342(7) Uani 1 1 d .
C17 C 0.3576(3) 0.1185(3) 0.8237(2) 0.0440(8) Uani 1 1 d .
H17 H 0.3340 0.1740 0.8567 0.053 Uiso 1 1 calc R
C18 C 0.3031(2) 0.1075(3) 0.7287(2) 0.0392(8) Uani 1 1 d .
H18 H 0.2441 0.1581 0.6982 0.047 Uiso 1 1 calc R
C19 C 0.5092(3) 0.0586(3) 0.9748(2) 0.0422(8) Uani 1 1 d .
H19A H 0.4939 0.1424 0.9974 0.051 Uiso 1 1 calc R
H19B H 0.5803 0.0605 0.9888 0.051 Uiso 1 1 calc R

loop_
_atom_site_aniso_label
_atom_site_aniso_U_11
_atom_site_aniso_U_22
_atom_site_aniso_U_33
_atom_site_aniso_U_23
_atom_site_aniso_U_13
_atom_site_aniso_U_12
Pd1 0.02490(12) 0.03453(13) 0.01264(11) 0.00102(8) 0.00601(9) -0.00103(9)
Br1 0.0624(3) 0.0409(2) 0.0349(2) 0.00028(15) 0.01524(18) -0.01418(17)
Br2 0.0544(2) 0.04203(19) 0.02955(18) -0.00213(14) 0.01502(17) -0.01495(16)
N1 0.0259(13) 0.0392(13) 0.0147(12) 0.0004(10) 0.0076(10) 0.0034(10)
N2 0.0297(13) 0.0340(13) 0.0153(12) -0.0018(10) 0.0082(10) 0.0026(10)
N3 0.0285(13) 0.0410(14) 0.0161(12) 0.0028(10) 0.0082(11) -0.0018(11)
C1 0.0277(15) 0.0287(15) 0.0163(13) -0.0016(11) 0.0072(12) -0.0025(12)
C2 0.0300(16) 0.0324(15) 0.0140(13) 0.0014(11) 0.0057(12) -0.0008(12)
C3 0.0381(18) 0.0474(19) 0.0241(16) -0.0004(14) 0.0164(14) 0.0027(15)
C4 0.046(2) 0.054(2) 0.0176(15) 0.0050(14) 0.0139(15) -0.0019(16)
C5 0.0441(19) 0.0428(18) 0.0177(15) 0.0031(13) 0.0027(14) 0.0020(15)
C6 0.0355(17) 0.0380(17) 0.0183(15) -0.0008(12) 0.0053(13) 0.0052(14)
C7 0.0318(16) 0.0298(15) 0.0171(14) -0.0025(11) 0.0079(13) -0.0019(12)
C8 0.0368(19) 0.081(3) 0.0217(16) 0.0109(16) 0.0114(15) 0.0280(18)
C9 0.119(4) 0.080(3) 0.043(2) 0.002(2) 0.023(3) 0.065(3)
C10 0.027(2) 0.185(6) 0.046(3) 0.031(3) 0.015(2) 0.011(3)
C11 0.0344(17) 0.0501(19) 0.0220(16) -0.0011(14) 0.0112(14) 0.0131(15)
C12 0.066(3) 0.056(2) 0.0310(19) -0.0019(16) 0.0172(19) 0.0289(19)
C13 0.044(2) 0.078(3) 0.069(3) -0.006(2) 0.034(2) 0.001(2)
C14 0.0326(17) 0.0471(19) 0.0202(15) 0.0025(13) 0.0099(13) 0.0037(14)
C15 0.0311(17) 0.055(2) 0.0234(16) 0.0097(15) 0.0064(14) 0.0025(15)
C16 0.0378(18) 0.0421(17) 0.0162(15) 0.0036(13) 0.0064(14) -0.0060(14)
C17 0.055(2) 0.050(2) 0.0243(17) -0.0045(15) 0.0162(17) 0.0081(17)
C18 0.0423(19) 0.051(2) 0.0196(16) -0.0001(14) 0.0099(15) 0.0119(15)
C19 0.045(2) 0.054(2) 0.0163(15) -0.0014(14) 0.0036(14) -0.0075(16)

loop_
_atom_type_symbol
_atom_type_description
_atom_type_scat_dispersion_real
_atom_type_scat_dispersion_imag
_atom_type_scat_source
C C 0.0033 0.0016 'International Tables Vol C Tables 4.2.6.8 and 6.1.1.4'
H H 0.0000 0.0000 'International Tables Vol C Tables 4.2.6.8 and 6.1.1.4'
N N 0.0061 0.0033 'International Tables Vol C Tables 4.2.6.8 and 6.1.1.4'
Br Br -0.2901 2.4595 'International Tables Vol C Tables 4.2.6.8 and 6.1.1.4'
Pd Pd -0.9988 1.0072 'International Tables Vol C Tables 4.2.6.8 and 6.1.1.4'

loop_
_geom_angle_atom_site_label_1
_geom_angle_atom_site_label_2
_geom_angle_atom_site_label_3
_geom_angle
_geom_angle_site_symmetry_3
C1 Pd1 N3 175.82(10) .
C1 Pd1 Br1 91.59(8) .
N3 Pd1 Br1 92.05(7) .
C1 Pd1 Br2 85.85(8) .
N3 Pd1 Br2 90.36(7) .
Br1 Pd1 Br2 175.073(15) .
C1 N1 C2 110.0(2) .
C1 N1 C8 123.7(2) .
C2 N1 C8 126.2(2) .
C1 N2 C7 110.0(2) .
C1 N2 C11 123.8(2) .
C7 N2 C11 126.2(2) .
C14 N3 C18 117.4(3) .
C14 N3 Pd1 119.66(19) .
C18 N3 Pd1 122.6(2) .
N1 C1 N2 107.5(2) .
N1 C1 Pd1 125.5(2) .
N2 C1 Pd1 126.5(2) .
C7 C2 C3 121.7(3) .
C7 C2 N1 106.4(2) .
C3 C2 N1 131.9(3) .
C4 C3 C2 116.6(3) .
C3 C4 C5 121.7(3) .
C6 C5 C4 121.9(3) .
C5 C6 C7 116.9(3) .
C2 C7 C6 121.3(3) .
C2 C7 N2 106.0(2) .
C6 C7 N2 132.7(3) .
N1 C8 C10 111.1(3) .
N1 C8 C9 110.0(3) .
C10 C8 C9 114.5(4) .
N2 C11 C13 110.2(3) .
N2 C11 C12 111.1(3) .
C13 C11 C12 114.0(3) .
N3 C14 C15 123.5(3) .
C14 C15 C16 119.4(3) .
C17 C16 C15 116.6(3) .
C17 C16 C19 123.3(3) .
C15 C16 C19 120.1(3) .
C16 C17 C18 121.0(3) .
N3 C18 C17 122.1(3) .
C16 C19 C19 112.0(3) 3_657

loop_
_geom_bond_atom_site_label_1
_geom_bond_atom_site_label_2
_geom_bond_distance
_geom_bond_site_symmetry_2
Pd1 C1 1.956(3) .
Pd1 N3 2.094(2) .
Pd1 Br1 2.4250(4) .
Pd1 Br2 2.4254(4) .
N1 C1 1.344(3) .
N1 C2 1.400(3) .
N1 C8 1.467(4) .
N2 C1 1.349(3) .
N2 C7 1.401(3) .
N2 C11 1.484(3) .
N3 C14 1.328(4) .
N3 C18 1.340(4) .
C2 C7 1.388(4) .
C2 C3 1.393(4) .
C3 C4 1.379(4) .
C4 C5 1.394(4) .
C5 C6 1.374(4) .
C6 C7 1.394(4) .
C8 C10 1.511(5) .
C8 C9 1.514(5) .
C11 C13 1.503(5) .
C11 C12 1.518(4) .
C14 C15 1.379(4) .
C15 C16 1.391(4) .
C16 C17 1.373(4) .
C16 C19 1.513(4) .
C17 C18 1.378(4) .
C19 C19 1.520(6) 3_657
